data_4329886
loop_
_publ_author_name
'Ryan E. Cowley'
'Patrick L. Holland'

_publ_section_title
;
 Ligand Effects on Hydrogen Atom Transfer from Hydrocarbons to
 Three-Coordinate Iron Imides
;
_journal_name_full 'Inorganic Chemistry'
_journal_page_first 8352
_journal_page_last 8361
_journal_paper_doi 10.1021/ic300870y
_journal_volume 51
_journal_year 2012
_chemical_formula_moiety 'C106 H82 Br2 Fe2 N4, 2(C6 H6)'
_chemical_formula_sum 'C118 H94 Br2 Fe2 N4'
_chemical_formula_weight 1839.49
_chemical_name_common 3
_chemical_name_systematic
; 
 ? 
;
_space_group_IT_number 2
_symmetry_cell_setting triclinic
_symmetry_space_group_name_Hall '-P 1'
_symmetry_space_group_name_H-M 'P -1'
_atom_sites_solution_hydrogens geom
_atom_sites_solution_primary direct
_atom_sites_solution_secondary difmap
_audit_creation_method SHELXL-97
_cell_angle_alpha 94.763(3)
_cell_angle_beta 98.136(3)
_cell_angle_gamma 110.550(2)
_cell_formula_units_Z 2
_cell_length_a 13.4047(19)
_cell_length_b 15.512(2)
_cell_length_c 23.280(3)
_cell_measurement_reflns_used 4057
_cell_measurement_temperature 100.0(1)
_cell_measurement_theta_max 30.46
_cell_measurement_theta_min 2.42
_cell_volume 4440.8(10)
_computing_cell_refinement 'SAINT (Bruker, 2009)'
_computing_data_collection 'APEX2 (Bruker, 2009)'
_computing_data_reduction 'SAINT (Bruker, 2009)'
_computing_molecular_graphics 'SHELXTL (Sheldrick, 2008)'
_computing_publication_material 'SHELXTL (Sheldrick, 2008)'
_computing_structure_refinement 'SHELXL-97 (Sheldrick, 2008)'
_computing_structure_solution 'SIR97 (Altomare et al., 1999)'
_diffrn_ambient_temperature 100.0(1)
_diffrn_measured_fraction_theta_full 0.999
_diffrn_measured_fraction_theta_max 0.999
_diffrn_measurement_device_type 'Bruker SMART APEX II CCD Platform'
_diffrn_measurement_method 'area detector, \w scans per \f'
_diffrn_radiation_monochromator graphite
_diffrn_radiation_source 'fine-focus sealed tube'
_diffrn_radiation_type MoK\a
_diffrn_radiation_wavelength 0.71073
_diffrn_reflns_av_R_equivalents 0.1118
_diffrn_reflns_av_sigmaI/netI 0.1117
_diffrn_reflns_limit_h_max 17
_diffrn_reflns_limit_h_min -17
_diffrn_reflns_limit_k_max 20
_diffrn_reflns_limit_k_min -20
_diffrn_reflns_limit_l_max 31
_diffrn_reflns_limit_l_min -31
_diffrn_reflns_number 76999
_diffrn_reflns_theta_full 28.28
_diffrn_reflns_theta_max 28.28
_diffrn_reflns_theta_min 1.73
_diffrn_standards_number 0
_exptl_absorpt_coefficient_mu 1.282
_exptl_absorpt_correction_T_max 0.7835
_exptl_absorpt_correction_T_min 0.7483
_exptl_absorpt_correction_type multi-scan
_exptl_absorpt_process_details 'SADABS (Sheldrick, 2008)'
_exptl_crystal_colour red
_exptl_crystal_density_diffrn 1.376
_exptl_crystal_description block
_exptl_crystal_F_000 1904
_exptl_crystal_size_max 0.24
_exptl_crystal_size_mid 0.24
_exptl_crystal_size_min 0.20
_refine_diff_density_max 1.102
_refine_diff_density_min -0.726
_refine_diff_density_rms 0.094
_refine_ls_extinction_method none
_refine_ls_goodness_of_fit_ref 0.979
_refine_ls_hydrogen_treatment constr
_refine_ls_matrix_type full
_refine_ls_number_parameters 1139
_refine_ls_number_reflns 22018
_refine_ls_number_restraints 0
_refine_ls_restrained_S_all 0.979
_refine_ls_R_factor_all 0.1193
_refine_ls_R_factor_gt 0.0541
_refine_ls_shift/su_max 0.001
_refine_ls_shift/su_mean 0.000
_refine_ls_structure_factor_coef Fsqd
_refine_ls_weighting_details 'calc w=1/[\s^2^(Fo^2^)+(0.0460P)^2^+0.0000P] where P=(Fo^2^+2Fc^2^)/3'
_refine_ls_weighting_scheme calc
_refine_ls_wR_factor_gt 0.1038
_refine_ls_wR_factor_ref 0.1276
_reflns_number_gt 12468
_reflns_number_total 22018
_reflns_threshold_expression >2sigma(I)
_cod_data_source_file ic300870y_si_002_2.cif
_cod_data_source_block 3
_cod_original_cell_volume 4440.9(11)
_cod_database_code 4329886

loop_
_symmetry_equiv_pos_as_xyz
'x, y, z'
'-x, -y, -z'

loop_
_atom_site_label
_atom_site_type_symbol
_atom_site_fract_x
_atom_site_fract_y
_atom_site_fract_z
_atom_site_U_iso_or_equiv
_atom_site_adp_type
_atom_site_occupancy
_atom_site_symmetry_multiplicity
_atom_site_calc_flag
_atom_site_refinement_flags
Fe2 Fe 0.72132(4) 0.07846(3) 0.22946(2) 0.01713(12) Uani 1 1 d .
Fe1 Fe 0.63210(4) 0.27364(3) 0.26083(2) 0.01676(12) Uani 1 1 d .
Br1 Br 0.60110(3) 0.15137(3) 0.174267(15) 0.02241(9) Uani 1 1 d .
Br2 Br 0.75710(3) 0.20680(3) 0.314295(16) 0.02705(10) Uani 1 1 d .
N11 N 0.5151(2) 0.27986(19) 0.30494(11) 0.0166(6) Uani 1 1 d .
N21 N 0.6808(2) 0.40733(19) 0.24785(12) 0.0174(6) Uani 1 1 d .
C11 C 0.4142(3) 0.3610(2) 0.35415(15) 0.0218(8) Uani 1 1 d .
H11A H 0.3609 0.2980 0.3521 0.033 Uiso 1 1 calc R
H11B H 0.3775 0.4011 0.3387 0.033 Uiso 1 1 calc R
H11C H 0.4494 0.3857 0.3950 0.033 Uiso 1 1 calc R
C21 C 0.4979(3) 0.3583(2) 0.31826(14) 0.0162(7) Uani 1 1 d .
C31 C 0.5541(3) 0.4431(2) 0.29967(15) 0.0196(8) Uani 1 1 d .
H31A H 0.5320 0.4928 0.3112 0.024 Uiso 1 1 calc R
C41 C 0.6365(3) 0.4658(2) 0.26727(14) 0.0191(8) Uani 1 1 d .
C51 C 0.6761(3) 0.5660(2) 0.25495(16) 0.0256(8) Uani 1 1 d .
H51A H 0.7537 0.5872 0.2538 0.038 Uiso 1 1 calc R
H51B H 0.6637 0.6057 0.2860 0.038 Uiso 1 1 calc R
H51C H 0.6363 0.5696 0.2171 0.038 Uiso 1 1 calc R
C12 C 0.4563(3) 0.1980(2) 0.32778(14) 0.0157(7) Uani 1 1 d .
C22 C 0.4772(3) 0.1897(2) 0.38785(15) 0.0180(7) Uani 1 1 d .
C32 C 0.4254(3) 0.1056(2) 0.40680(15) 0.0204(8) Uani 1 1 d .
H32A H 0.4419 0.1004 0.4471 0.024 Uiso 1 1 calc R
C42 C 0.3506(3) 0.0287(2) 0.36937(14) 0.0173(7) Uani 1 1 d .
C52 C 0.3263(3) 0.0398(2) 0.31093(14) 0.0179(7) Uani 1 1 d .
H52A H 0.2729 -0.0108 0.2848 0.021 Uiso 1 1 calc R
C62 C 0.3773(3) 0.1221(2) 0.28923(14) 0.0160(7) Uani 1 1 d .
C72 C 0.5484(3) 0.2695(2) 0.43405(14) 0.0179(7) Uani 1 1 d .
C82 C 0.5052(3) 0.2885(3) 0.48204(15) 0.0238(8) Uani 1 1 d .
H82A H 0.4316 0.2540 0.4835 0.029 Uiso 1 1 calc R
C92 C 0.5682(3) 0.3577(3) 0.52810(16) 0.0309(9) Uani 1 1 d .
H92A H 0.5376 0.3700 0.5608 0.037 Uiso 1 1 calc R
C102 C 0.6751(3) 0.4083(3) 0.52647(16) 0.0312(10) Uani 1 1 d .
H10A H 0.7185 0.4552 0.5581 0.037 Uiso 1 1 calc R
C112 C 0.7183(3) 0.3905(3) 0.47868(16) 0.0284(9) Uani 1 1 d .
H11D H 0.7917 0.4258 0.4773 0.034 Uiso 1 1 calc R
C122 C 0.6559(3) 0.3214(2) 0.43252(15) 0.0223(8) Uani 1 1 d .
H12A H 0.6867 0.3096 0.3998 0.027 Uiso 1 1 calc R
C132 C 0.3369(3) 0.1252(2) 0.22641(14) 0.0162(7) Uani 1 1 d .
C142 C 0.2934(3) 0.1910(2) 0.21072(15) 0.0202(8) Uani 1 1 d .
H14A H 0.2986 0.2405 0.2393 0.024 Uiso 1 1 calc R
C152 C 0.2427(3) 0.1848(3) 0.15351(16) 0.0241(8) Uani 1 1 d .
H15A H 0.2121 0.2294 0.1435 0.029 Uiso 1 1 calc R
C162 C 0.2361(3) 0.1146(3) 0.11093(16) 0.0272(9) Uani 1 1 d .
H16A H 0.2017 0.1110 0.0717 0.033 Uiso 1 1 calc R
C172 C 0.2805(3) 0.0494(3) 0.12622(15) 0.0265(9) Uani 1 1 d .
H17A H 0.2769 0.0010 0.0973 0.032 Uiso 1 1 calc R
C182 C 0.3301(3) 0.0546(2) 0.18356(15) 0.0206(8) Uani 1 1 d .
H18A H 0.3598 0.0093 0.1936 0.025 Uiso 1 1 calc R
C192 C 0.2978(3) -0.0608(2) 0.39107(15) 0.0215(8) Uani 1 1 d .
C202 C 0.3584(3) -0.0971(3) 0.42806(15) 0.0249(8) Uani 1 1 d .
H20A H 0.4343 -0.0644 0.4398 0.030 Uiso 1 1 calc R
C212 C 0.3091(3) -0.1808(3) 0.44803(17) 0.0322(10) Uani 1 1 d .
H21A H 0.3513 -0.2055 0.4731 0.039 Uiso 1 1 calc R
C222 C 0.1986(4) -0.2284(3) 0.43144(17) 0.0340(10) Uani 1 1 d .
H22A H 0.1650 -0.2858 0.4451 0.041 Uiso 1 1 calc R
C232 C 0.1371(3) -0.1927(3) 0.39514(17) 0.0334(10) Uani 1 1 d .
H23A H 0.0610 -0.2250 0.3843 0.040 Uiso 1 1 calc R
C242 C 0.1862(3) -0.1096(3) 0.37439(16) 0.0268(9) Uani 1 1 d .
H24A H 0.1439 -0.0857 0.3488 0.032 Uiso 1 1 calc R
C13 C 0.7644(3) 0.4405(2) 0.21358(15) 0.0188(7) Uani 1 1 d .
C23 C 0.7402(3) 0.4536(2) 0.15479(15) 0.0187(7) Uani 1 1 d .
C33 C 0.8237(3) 0.4831(2) 0.12335(15) 0.0212(8) Uani 1 1 d .
H33A H 0.8062 0.4899 0.0834 0.025 Uiso 1 1 calc R
C43 C 0.9309(3) 0.5031(2) 0.14722(16) 0.0216(8) Uani 1 1 d .
C53 C 0.9531(3) 0.4913(2) 0.20594(15) 0.0202(8) Uani 1 1 d .
H53A H 1.0260 0.5041 0.2237 0.024 Uiso 1 1 calc R
C63 C 0.8725(3) 0.4615(2) 0.23917(14) 0.0183(7) Uani 1 1 d .
C73 C 0.9075(3) 0.4608(2) 0.30295(14) 0.0192(8) Uani 1 1 d .
C83 C 0.9620(3) 0.4035(3) 0.32001(15) 0.0260(9) Uani 1 1 d .
H83A H 0.9719 0.3618 0.2911 0.031 Uiso 1 1 calc R
C93 C 1.0022(3) 0.4057(3) 0.37838(16) 0.0332(10) Uani 1 1 d .
H93A H 1.0377 0.3646 0.3893 0.040 Uiso 1 1 calc R
C103 C 0.9910(3) 0.4670(3) 0.42045(16) 0.0338(10) Uani 1 1 d .
H10B H 1.0203 0.4695 0.4605 0.041 Uiso 1 1 calc R
C113 C 0.9369(3) 0.5252(3) 0.40460(16) 0.0336(10) Uani 1 1 d .
H11E H 0.9295 0.5681 0.4338 0.040 Uiso 1 1 calc R
C123 C 0.8938(3) 0.5212(3) 0.34665(16) 0.0263(9) Uani 1 1 d .
H12B H 0.8545 0.5597 0.3362 0.032 Uiso 1 1 calc R
C133 C 0.6301(3) 0.4476(2) 0.12673(14) 0.0201(8) Uani 1 1 d .
C143 C 0.5347(3) 0.3744(3) 0.12739(14) 0.0207(8) Uani 1 1 d .
H14B H 0.5368 0.3227 0.1460 0.025 Uiso 1 1 calc R
C153 C 0.4367(3) 0.3759(3) 0.10123(15) 0.0254(9) Uani 1 1 d .
H15B H 0.3720 0.3245 0.1012 0.030 Uiso 1 1 calc R
C163 C 0.4312(3) 0.4514(3) 0.07491(16) 0.0274(9) Uani 1 1 d .
H16B H 0.3631 0.4523 0.0575 0.033 Uiso 1 1 calc R
C173 C 0.5253(3) 0.5250(3) 0.07427(16) 0.0273(9) Uani 1 1 d .
H17B H 0.5221 0.5772 0.0565 0.033 Uiso 1 1 calc R
C183 C 0.6242(3) 0.5237(3) 0.09912(15) 0.0254(8) Uani 1 1 d .
H18B H 0.6888 0.5743 0.0977 0.030 Uiso 1 1 calc R
C193 C 1.0193(3) 0.5389(3) 0.11309(15) 0.0231(8) Uani 1 1 d .
C203 C 1.1183(3) 0.5305(3) 0.12786(16) 0.0268(9) Uani 1 1 d .
H20B H 1.1313 0.5021 0.1613 0.032 Uiso 1 1 calc R
C213 C 1.1997(3) 0.5625(3) 0.09527(17) 0.0284(9) Uani 1 1 d .
H21B H 1.2668 0.5549 0.1061 0.034 Uiso 1 1 calc R
C223 C 1.1832(3) 0.6050(3) 0.04754(17) 0.0337(10) Uani 1 1 d .
H22B H 1.2384 0.6261 0.0249 0.040 Uiso 1 1 calc R
C233 C 1.0856(3) 0.6172(3) 0.03237(17) 0.0320(10) Uani 1 1 d .
H23B H 1.0745 0.6481 -0.0002 0.038 Uiso 1 1 calc R
C243 C 1.0046(3) 0.5845(3) 0.06468(16) 0.0279(9) Uani 1 1 d .
H24B H 0.9379 0.5929 0.0540 0.033 Uiso 1 1 calc R
N411 N 0.6498(2) -0.06177(19) 0.21783(12) 0.0174(6) Uani 1 1 d .
N421 N 0.8727(2) 0.07858(19) 0.23033(12) 0.0169(6) Uani 1 1 d .
C411 C 0.6476(3) -0.2226(2) 0.20869(18) 0.0282(9) Uani 1 1 d .
H41A H 0.5931 -0.2451 0.1726 0.042 Uiso 1 1 calc R
H41B H 0.6121 -0.2375 0.2426 0.042 Uiso 1 1 calc R
H41C H 0.7006 -0.2529 0.2077 0.042 Uiso 1 1 calc R
C421 C 0.7054(3) -0.1174(2) 0.21376(15) 0.0206(8) Uani 1 1 d .
C431 C 0.8169(3) -0.0882(2) 0.21430(15) 0.0210(8) Uani 1 1 d .
H43A H 0.8435 -0.1369 0.2089 0.025 Uiso 1 1 calc R
C441 C 0.8951(3) 0.0017(2) 0.22160(14) 0.0184(7) Uani 1 1 d .
C451 C 1.0088(3) 0.0080(3) 0.21819(16) 0.0246(8) Uani 1 1 d .
H45A H 1.0399 0.0545 0.1932 0.037 Uiso 1 1 calc R
H45B H 1.0073 -0.0527 0.2016 0.037 Uiso 1 1 calc R
H45C H 1.0532 0.0264 0.2576 0.037 Uiso 1 1 calc R
C412 C 0.5346(3) -0.1049(2) 0.21492(15) 0.0190(8) Uani 1 1 d .
C422 C 0.4918(3) -0.1122(2) 0.26686(15) 0.0187(8) Uani 1 1 d .
C432 C 0.3801(3) -0.1506(2) 0.26400(15) 0.0190(8) Uani 1 1 d .
H43B H 0.3525 -0.1552 0.2995 0.023 Uiso 1 1 calc R
C442 C 0.3073(3) -0.1824(2) 0.21096(15) 0.0195(8) Uani 1 1 d .
C452 C 0.3516(3) -0.1793(2) 0.16037(15) 0.0207(8) Uani 1 1 d .
H45D H 0.3039 -0.2041 0.1237 0.025 Uiso 1 1 calc R
C462 C 0.4624(3) -0.1418(2) 0.16078(15) 0.0190(8) Uani 1 1 d .
C472 C 0.5623(3) -0.0812(2) 0.32634(15) 0.0197(8) Uani 1 1 d .
C482 C 0.5932(3) -0.1423(3) 0.35740(17) 0.0355(10) Uani 1 1 d .
H48A H 0.5743 -0.2046 0.3395 0.043 Uiso 1 1 calc R
C492 C 0.6514(3) -0.1146(3) 0.41459(17) 0.0361(10) Uani 1 1 d .
H49A H 0.6719 -0.1579 0.4353 0.043 Uiso 1 1 calc R
C502 C 0.6795(3) -0.0242(3) 0.44111(16) 0.0292(9) Uani 1 1 d .
H50A H 0.7190 -0.0048 0.4801 0.035 Uiso 1 1 calc R
C512 C 0.6496(3) 0.0370(3) 0.41033(16) 0.0313(10) Uani 1 1 d .
H51D H 0.6698 0.0996 0.4279 0.038 Uiso 1 1 calc R
C522 C 0.5901(3) 0.0085(3) 0.35367(16) 0.0255(8) Uani 1 1 d .
H52B H 0.5681 0.0514 0.3334 0.031 Uiso 1 1 calc R
C532 C 0.4963(3) -0.1502(2) 0.10264(14) 0.0189(8) Uani 1 1 d .
C542 C 0.4698(3) -0.2396(2) 0.07278(15) 0.0211(8) Uani 1 1 d .
H54A H 0.4395 -0.2919 0.0919 0.025 Uiso 1 1 calc R
C552 C 0.4866(3) -0.2535(3) 0.01595(15) 0.0238(8) Uani 1 1 d .
H55A H 0.4694 -0.3148 -0.0033 0.029 Uiso 1 1 calc R
C562 C 0.5286(3) -0.1777(3) -0.01257(15) 0.0235(8) Uani 1 1 d .
H56A H 0.5392 -0.1868 -0.0518 0.028 Uiso 1 1 calc R
C572 C 0.5551(3) -0.0887(3) 0.01605(15) 0.0255(9) Uani 1 1 d .
H57A H 0.5838 -0.0367 -0.0036 0.031 Uiso 1 1 calc R
C582 C 0.5400(3) -0.0752(3) 0.07361(15) 0.0240(8) Uani 1 1 d .
H58A H 0.5598 -0.0137 0.0932 0.029 Uiso 1 1 calc R
C592 C 0.1896(3) -0.2157(2) 0.20801(15) 0.0217(8) Uani 1 1 d .
C602 C 0.1406(3) -0.2614(2) 0.25185(16) 0.0255(8) Uani 1 1 d .
H60A H 0.1845 -0.2728 0.2838 0.031 Uiso 1 1 calc R
C612 C 0.0298(3) -0.2906(3) 0.24985(18) 0.0295(9) Uani 1 1 d .
H61A H -0.0015 -0.3209 0.2804 0.035 Uiso 1 1 calc R
C622 C -0.0354(3) -0.2751(3) 0.20295(18) 0.0304(9) Uani 1 1 d .
H62A H -0.1116 -0.2954 0.2011 0.036 Uiso 1 1 calc R
C632 C 0.0107(3) -0.2304(3) 0.15909(18) 0.0290(9) Uani 1 1 d .
H63A H -0.0337 -0.2199 0.1270 0.035 Uiso 1 1 calc R
C642 C 0.1211(3) -0.2010(3) 0.16176(16) 0.0244(8) Uani 1 1 d .
H64A H 0.1516 -0.1697 0.1314 0.029 Uiso 1 1 calc R
C413 C 0.9618(3) 0.1662(2) 0.23857(14) 0.0168(7) Uani 1 1 d .
C423 C 0.9709(3) 0.2212(2) 0.19350(14) 0.0167(7) Uani 1 1 d .
C433 C 1.0584(3) 0.3048(2) 0.19975(15) 0.0178(7) Uani 1 1 d .
H43C H 1.0657 0.3402 0.1681 0.021 Uiso 1 1 calc R
C443 C 1.1354(3) 0.3379(2) 0.25076(15) 0.0185(7) Uani 1 1 d .
C453 C 1.1229(3) 0.2843(2) 0.29599(14) 0.0174(7) Uani 1 1 d .
H45E H 1.1734 0.3075 0.3318 0.021 Uiso 1 1 calc R
C463 C 1.0392(3) 0.1975(2) 0.29114(15) 0.0174(7) Uani 1 1 d .
C473 C 0.8901(3) 0.1937(2) 0.13790(14) 0.0177(7) Uani 1 1 d .
C483 C 0.8605(3) 0.1082(3) 0.10271(16) 0.0242(8) Uani 1 1 d .
H48B H 0.8885 0.0632 0.1155 0.029 Uiso 1 1 calc R
C493 C 0.7909(3) 0.0883(3) 0.04940(16) 0.0293(9) Uani 1 1 d .
H49B H 0.7735 0.0306 0.0254 0.035 Uiso 1 1 calc R
C503 C 0.7466(3) 0.1507(3) 0.03076(16) 0.0282(9) Uani 1 1 d .
H50B H 0.6983 0.1362 -0.0058 0.034 Uiso 1 1 calc R
C513 C 0.7730(3) 0.2350(3) 0.06570(16) 0.0270(9) Uani 1 1 d .
H51E H 0.7417 0.2783 0.0536 0.032 Uiso 1 1 calc R
C523 C 0.8448(3) 0.2563(3) 0.11811(15) 0.0213(8) Uani 1 1 d .
H52C H 0.8637 0.3151 0.1412 0.026 Uiso 1 1 calc R
C533 C 1.0400(3) 0.1420(2) 0.34049(15) 0.0180(7) Uani 1 1 d .
C543 C 0.9476(3) 0.0910(2) 0.36119(15) 0.0219(8) Uani 1 1 d .
H54B H 0.8790 0.0913 0.3441 0.026 Uiso 1 1 calc R
C553 C 0.9547(3) 0.0395(3) 0.40656(16) 0.0257(8) Uani 1 1 d .
H55B H 0.8908 0.0043 0.4198 0.031 Uiso 1 1 calc R
C563 C 1.0535(3) 0.0390(3) 0.43265(16) 0.0255(8) Uani 1 1 d .
H56B H 1.0578 0.0035 0.4636 0.031 Uiso 1 1 calc R
C573 C 1.1457(3) 0.0905(3) 0.41326(16) 0.0257(9) Uani 1 1 d .
H57B H 1.2143 0.0921 0.4318 0.031 Uiso 1 1 calc R
C583 C 1.1394(3) 0.1396(2) 0.36733(15) 0.0223(8) Uani 1 1 d .
H58B H 1.2035 0.1726 0.3535 0.027 Uiso 1 1 calc R
C593 C 1.2244(3) 0.4309(2) 0.25710(14) 0.0173(7) Uani 1 1 d .
C603 C 1.2383(3) 0.5010(2) 0.30234(15) 0.0233(8) Uani 1 1 d .
H60B H 1.1934 0.4888 0.3311 0.028 Uiso 1 1 calc R
C613 C 1.3173(3) 0.5883(3) 0.30551(17) 0.0294(9) Uani 1 1 d .
H61B H 1.3255 0.6360 0.3362 0.035 Uiso 1 1 calc R
C623 C 1.3846(3) 0.6071(3) 0.26458(17) 0.0298(9) Uani 1 1 d .
H62B H 1.4380 0.6675 0.2669 0.036 Uiso 1 1 calc R
C633 C 1.3736(3) 0.5376(3) 0.22035(16) 0.0263(9) Uani 1 1 d .
H63B H 1.4204 0.5495 0.1924 0.032 Uiso 1 1 calc R
C643 C 1.2937(3) 0.4501(3) 0.21696(16) 0.0247(8) Uani 1 1 d .
H64B H 1.2865 0.4025 0.1865 0.030 Uiso 1 1 calc R
C711 C 0.1157(4) 0.2714(3) 0.4959(2) 0.0551(14) Uani 1 1 d .
H71A H 0.0558 0.2473 0.4643 0.066 Uiso 1 1 calc R
C721 C 0.1118(4) 0.2330(4) 0.5469(3) 0.0586(15) Uani 1 1 d .
H72A H 0.0488 0.1826 0.5509 0.070 Uiso 1 1 calc R
C731 C 0.1992(5) 0.2675(4) 0.5924(2) 0.0674(17) Uani 1 1 d .
H73A H 0.1967 0.2412 0.6278 0.081 Uiso 1 1 calc R
C741 C 0.2904(5) 0.3402(4) 0.5862(2) 0.0584(15) Uani 1 1 d .
H74A H 0.3513 0.3637 0.6173 0.070 Uiso 1 1 calc R
C751 C 0.2933(4) 0.3786(3) 0.5356(2) 0.0451(12) Uani 1 1 d .
H75A H 0.3560 0.4290 0.5314 0.054 Uiso 1 1 calc R
C761 C 0.2057(4) 0.3442(3) 0.4908(2) 0.0538(14) Uani 1 1 d .
H76A H 0.2077 0.3715 0.4557 0.065 Uiso 1 1 calc R
C811 C 0.2219(3) 0.2504(3) -0.02253(18) 0.0384(11) Uani 1 1 d .
H81A H 0.2928 0.2929 -0.0232 0.046 Uiso 1 1 calc R
C821 C 0.1846(4) 0.1610(3) -0.05355(18) 0.0402(11) Uani 1 1 d .
H82B H 0.2297 0.1422 -0.0756 0.048 Uiso 1 1 calc R
C831 C 0.0830(4) 0.1009(3) -0.05198(18) 0.0382(11) Uani 1 1 d .
H83B H 0.0575 0.0400 -0.0734 0.046 Uiso 1 1 calc R
C841 C 0.0166(4) 0.1265(3) -0.02002(18) 0.0354(10) Uani 1 1 d .
H84A H -0.0538 0.0835 -0.0192 0.042 Uiso 1 1 calc R
C851 C 0.0528(3) 0.2152(3) 0.01105(17) 0.0301(9) Uani 1 1 d .
H85A H 0.0073 0.2332 0.0333 0.036 Uiso 1 1 calc R
C861 C 0.1546(3) 0.2771(3) 0.00942(17) 0.0352(10) Uani 1 1 d .
H86A H 0.1792 0.3383 0.0302 0.042 Uiso 1 1 calc R

loop_
_atom_site_aniso_label
_atom_site_aniso_U_11
_atom_site_aniso_U_22
_atom_site_aniso_U_33
_atom_site_aniso_U_23
_atom_site_aniso_U_13
_atom_site_aniso_U_12
Fe2 0.0173(3) 0.0148(3) 0.0197(3) 0.0005(2) 0.0035(2) 0.0067(2)
Fe1 0.0195(3) 0.0161(3) 0.0171(3) 0.0021(2) 0.0061(2) 0.0086(2)
Br1 0.0288(2) 0.0228(2) 0.01764(18) -0.00091(15) 0.00088(15) 0.01408(17)
Br2 0.0314(2) 0.0308(2) 0.02188(19) -0.00552(16) -0.00335(16) 0.02023(19)
N11 0.0183(15) 0.0177(15) 0.0148(14) 0.0038(12) 0.0037(12) 0.0072(13)
N21 0.0196(16) 0.0163(15) 0.0155(14) 0.0005(12) 0.0052(12) 0.0053(13)
C11 0.0192(19) 0.0223(19) 0.027(2) 0.0055(16) 0.0067(15) 0.0098(16)
C21 0.0159(17) 0.0213(18) 0.0120(16) -0.0015(14) 0.0001(13) 0.0092(15)
C31 0.0222(19) 0.0173(18) 0.0216(18) 0.0021(15) 0.0053(15) 0.0097(16)
C41 0.0208(19) 0.0182(18) 0.0174(17) 0.0030(14) 0.0039(14) 0.0058(16)
C51 0.030(2) 0.0196(19) 0.028(2) 0.0037(16) 0.0116(17) 0.0082(17)
C12 0.0155(17) 0.0173(17) 0.0150(16) 0.0023(14) 0.0020(13) 0.0073(15)
C22 0.0183(18) 0.0190(18) 0.0195(18) 0.0012(15) 0.0041(14) 0.0106(15)
C32 0.0225(19) 0.025(2) 0.0155(17) 0.0036(15) 0.0046(14) 0.0099(16)
C42 0.0204(18) 0.0156(17) 0.0184(17) 0.0044(14) 0.0054(14) 0.0084(15)
C52 0.0169(18) 0.0180(18) 0.0170(17) -0.0002(14) 0.0008(14) 0.0058(15)
C62 0.0191(18) 0.0196(18) 0.0127(16) 0.0029(14) 0.0053(14) 0.0102(15)
C72 0.0211(19) 0.0165(18) 0.0150(17) 0.0017(14) 0.0010(14) 0.0066(15)
C82 0.023(2) 0.027(2) 0.0191(18) -0.0016(16) 0.0029(15) 0.0074(17)
C92 0.041(3) 0.033(2) 0.0179(19) -0.0004(17) 0.0085(17) 0.012(2)
C102 0.042(3) 0.022(2) 0.0174(19) -0.0032(16) -0.0026(17) 0.0025(19)
C112 0.026(2) 0.023(2) 0.026(2) 0.0034(17) 0.0003(16) -0.0005(17)
C122 0.028(2) 0.0208(19) 0.0176(18) 0.0033(15) 0.0077(15) 0.0067(17)
C132 0.0162(17) 0.0138(17) 0.0170(17) 0.0019(14) 0.0035(14) 0.0034(14)
C142 0.0206(19) 0.0202(19) 0.0188(18) 0.0027(15) 0.0052(14) 0.0058(16)
C152 0.0194(19) 0.023(2) 0.028(2) 0.0070(16) 0.0022(15) 0.0051(16)
C162 0.032(2) 0.026(2) 0.0169(18) 0.0035(16) -0.0018(16) 0.0043(18)
C172 0.036(2) 0.021(2) 0.0163(18) -0.0022(15) 0.0065(16) 0.0041(18)
C182 0.025(2) 0.0178(18) 0.0211(18) 0.0032(15) 0.0060(15) 0.0096(16)
C192 0.026(2) 0.0183(18) 0.0209(18) 0.0015(15) 0.0084(15) 0.0075(16)
C202 0.031(2) 0.0203(19) 0.0198(19) 0.0034(15) 0.0031(16) 0.0061(17)
C212 0.045(3) 0.029(2) 0.024(2) 0.0076(17) 0.0019(18) 0.016(2)
C222 0.050(3) 0.019(2) 0.030(2) 0.0108(17) 0.015(2) 0.004(2)
C232 0.033(2) 0.028(2) 0.035(2) 0.0054(19) 0.0101(19) 0.0052(19)
C242 0.026(2) 0.028(2) 0.028(2) 0.0065(17) 0.0074(17) 0.0108(18)
C13 0.0231(19) 0.0156(17) 0.0198(18) 0.0037(14) 0.0102(15) 0.0071(15)
C23 0.0232(19) 0.0152(17) 0.0193(18) 0.0021(14) 0.0049(15) 0.0087(16)
C33 0.028(2) 0.0200(19) 0.0160(17) 0.0056(15) 0.0057(15) 0.0085(17)
C43 0.024(2) 0.0165(18) 0.0265(19) 0.0029(15) 0.0075(16) 0.0085(16)
C53 0.0208(19) 0.0183(18) 0.0233(19) 0.0026(15) 0.0063(15) 0.0086(16)
C63 0.0235(19) 0.0159(18) 0.0165(17) 0.0002(14) 0.0041(14) 0.0089(15)
C73 0.0114(17) 0.0239(19) 0.0178(17) 0.0017(15) 0.0040(14) 0.0008(15)
C83 0.029(2) 0.037(2) 0.0163(18) 0.0003(17) 0.0071(16) 0.0164(19)
C93 0.029(2) 0.056(3) 0.024(2) 0.004(2) 0.0055(17) 0.027(2)
C103 0.024(2) 0.058(3) 0.0154(19) 0.0028(19) 0.0044(16) 0.010(2)
C113 0.038(3) 0.036(2) 0.021(2) -0.0047(18) 0.0053(18) 0.009(2)
C123 0.032(2) 0.025(2) 0.023(2) 0.0039(17) 0.0098(17) 0.0102(18)
C133 0.027(2) 0.0231(19) 0.0140(17) 0.0016(15) 0.0080(15) 0.0119(17)
C143 0.025(2) 0.0212(19) 0.0144(17) 0.0025(15) 0.0041(15) 0.0071(16)
C153 0.022(2) 0.029(2) 0.0207(19) -0.0033(16) 0.0078(15) 0.0049(17)
C163 0.026(2) 0.038(2) 0.023(2) 0.0026(18) 0.0051(16) 0.0178(19)
C173 0.036(2) 0.028(2) 0.025(2) 0.0089(17) 0.0073(17) 0.0171(19)
C183 0.026(2) 0.027(2) 0.0220(19) 0.0050(16) 0.0070(16) 0.0064(18)
C193 0.023(2) 0.023(2) 0.0233(19) 0.0040(16) 0.0078(15) 0.0064(17)
C203 0.028(2) 0.029(2) 0.026(2) 0.0089(17) 0.0064(17) 0.0108(18)
C213 0.022(2) 0.033(2) 0.032(2) 0.0107(18) 0.0081(17) 0.0103(18)
C223 0.031(2) 0.043(3) 0.029(2) 0.0096(19) 0.0152(18) 0.012(2)
C233 0.038(2) 0.033(2) 0.026(2) 0.0107(18) 0.0103(18) 0.010(2)
C243 0.025(2) 0.029(2) 0.028(2) 0.0067(17) 0.0055(17) 0.0073(18)
N411 0.0172(15) 0.0163(15) 0.0180(15) 0.0035(12) 0.0034(12) 0.0048(13)
N421 0.0169(15) 0.0161(15) 0.0178(15) 0.0045(12) 0.0050(12) 0.0048(13)
C411 0.025(2) 0.0169(19) 0.044(2) 0.0091(17) 0.0049(18) 0.0074(17)
C421 0.023(2) 0.0158(18) 0.0205(18) 0.0016(15) 0.0033(15) 0.0038(16)
C431 0.023(2) 0.0135(17) 0.030(2) 0.0034(15) 0.0084(16) 0.0098(16)
C441 0.0221(19) 0.0182(18) 0.0166(17) 0.0023(14) 0.0036(14) 0.0095(16)
C451 0.025(2) 0.022(2) 0.028(2) -0.0013(16) 0.0061(16) 0.0094(17)
C412 0.0206(19) 0.0128(17) 0.0226(18) 0.0017(14) 0.0022(15) 0.0058(15)
C422 0.024(2) 0.0140(17) 0.0197(18) 0.0040(14) 0.0039(15) 0.0081(16)
C432 0.025(2) 0.0135(17) 0.0191(18) 0.0023(14) 0.0063(15) 0.0075(16)
C442 0.0229(19) 0.0123(17) 0.0232(18) 0.0004(14) 0.0067(15) 0.0059(15)
C452 0.0204(19) 0.0177(18) 0.0204(18) -0.0007(15) -0.0001(15) 0.0046(16)
C462 0.0219(19) 0.0155(18) 0.0192(18) 0.0013(14) 0.0039(15) 0.0067(15)
C472 0.0190(19) 0.0221(19) 0.0191(18) 0.0006(15) 0.0057(14) 0.0085(16)
C482 0.045(3) 0.027(2) 0.030(2) 0.0012(18) -0.0042(19) 0.013(2)
C492 0.041(3) 0.038(3) 0.031(2) 0.012(2) 0.0011(19) 0.018(2)
C502 0.024(2) 0.047(3) 0.0164(18) 0.0038(18) 0.0029(15) 0.0126(19)
C512 0.028(2) 0.036(2) 0.026(2) -0.0067(18) 0.0019(17) 0.0121(19)
C522 0.028(2) 0.027(2) 0.024(2) 0.0019(16) 0.0036(16) 0.0151(18)
C532 0.0161(18) 0.0208(19) 0.0177(17) -0.0005(15) -0.0011(14) 0.0065(15)
C542 0.023(2) 0.0173(18) 0.0230(19) 0.0022(15) 0.0036(15) 0.0080(16)
C552 0.027(2) 0.023(2) 0.0202(18) -0.0015(16) 0.0053(16) 0.0094(17)
C562 0.026(2) 0.032(2) 0.0145(17) 0.0030(16) 0.0034(15) 0.0123(18)
C572 0.028(2) 0.021(2) 0.0223(19) 0.0042(16) 0.0027(16) 0.0035(17)
C582 0.030(2) 0.0167(18) 0.0217(19) 0.0010(15) 0.0053(16) 0.0040(17)
C592 0.023(2) 0.0182(19) 0.0226(19) -0.0028(15) 0.0058(15) 0.0064(16)
C602 0.027(2) 0.021(2) 0.026(2) -0.0012(16) 0.0048(16) 0.0071(17)
C612 0.029(2) 0.020(2) 0.041(2) 0.0030(18) 0.0158(19) 0.0077(18)
C622 0.020(2) 0.022(2) 0.047(3) -0.0016(19) 0.0070(18) 0.0060(17)
C632 0.024(2) 0.027(2) 0.038(2) 0.0048(18) 0.0046(18) 0.0127(18)
C642 0.026(2) 0.0206(19) 0.027(2) 0.0034(16) 0.0055(16) 0.0089(17)
C413 0.0173(18) 0.0175(18) 0.0192(17) 0.0013(14) 0.0075(14) 0.0096(15)
C423 0.0211(19) 0.0159(17) 0.0145(17) 0.0009(14) 0.0043(14) 0.0082(15)
C433 0.0210(19) 0.0168(18) 0.0171(17) 0.0014(14) 0.0064(14) 0.0081(15)
C443 0.0154(18) 0.0184(18) 0.0237(18) 0.0014(15) 0.0057(14) 0.0080(15)
C453 0.0148(17) 0.0216(18) 0.0175(17) 0.0024(14) 0.0000(14) 0.0100(15)
C463 0.0160(18) 0.0198(18) 0.0218(18) 0.0050(15) 0.0078(14) 0.0111(15)
C473 0.0172(18) 0.0190(18) 0.0159(17) 0.0039(14) 0.0065(14) 0.0037(15)
C483 0.026(2) 0.022(2) 0.025(2) 0.0036(16) 0.0060(16) 0.0077(17)
C493 0.033(2) 0.027(2) 0.0210(19) -0.0048(17) 0.0018(17) 0.0055(19)
C503 0.021(2) 0.032(2) 0.0217(19) 0.0081(17) -0.0015(16) -0.0004(18)
C513 0.024(2) 0.028(2) 0.028(2) 0.0108(17) 0.0035(16) 0.0082(18)
C523 0.0221(19) 0.0207(19) 0.0196(18) 0.0034(15) 0.0042(15) 0.0059(16)
C533 0.0186(18) 0.0147(17) 0.0227(18) 0.0039(14) 0.0043(14) 0.0081(15)
C543 0.0206(19) 0.0223(19) 0.0233(19) 0.0031(16) 0.0050(15) 0.0083(16)
C553 0.023(2) 0.026(2) 0.030(2) 0.0097(17) 0.0121(16) 0.0074(17)
C563 0.031(2) 0.027(2) 0.025(2) 0.0142(17) 0.0106(17) 0.0134(18)
C573 0.024(2) 0.029(2) 0.030(2) 0.0058(17) 0.0048(16) 0.0165(18)
C583 0.0201(19) 0.0199(19) 0.027(2) 0.0065(16) 0.0060(15) 0.0066(16)
C593 0.0169(18) 0.0160(17) 0.0190(17) 0.0041(14) 0.0000(14) 0.0070(15)
C603 0.024(2) 0.0216(19) 0.0217(19) 0.0032(16) 0.0006(15) 0.0067(17)
C613 0.033(2) 0.023(2) 0.027(2) -0.0006(17) -0.0021(18) 0.0078(18)
C623 0.025(2) 0.021(2) 0.037(2) 0.0067(18) 0.0011(18) 0.0008(17)
C633 0.023(2) 0.029(2) 0.027(2) 0.0085(17) 0.0086(16) 0.0070(17)
C643 0.024(2) 0.025(2) 0.025(2) 0.0008(16) 0.0028(16) 0.0098(17)
C711 0.051(3) 0.036(3) 0.065(4) -0.007(3) -0.001(3) 0.008(3)
C721 0.057(4) 0.043(3) 0.072(4) -0.009(3) 0.031(3) 0.009(3)
C731 0.092(5) 0.065(4) 0.047(3) 0.001(3) 0.029(3) 0.026(4)
C741 0.070(4) 0.061(4) 0.040(3) -0.009(3) 0.004(3) 0.025(3)
C751 0.044(3) 0.036(3) 0.055(3) 0.004(2) 0.005(2) 0.016(2)
C761 0.065(4) 0.039(3) 0.051(3) 0.003(2) -0.005(3) 0.018(3)
C811 0.025(2) 0.053(3) 0.035(2) 0.014(2) 0.0012(19) 0.013(2)
C821 0.050(3) 0.064(3) 0.026(2) 0.014(2) 0.012(2) 0.041(3)
C831 0.054(3) 0.039(3) 0.028(2) 0.0020(19) 0.001(2) 0.027(2)
C841 0.038(3) 0.033(2) 0.038(2) 0.007(2) 0.009(2) 0.014(2)
C851 0.033(2) 0.032(2) 0.031(2) 0.0039(18) 0.0084(18) 0.018(2)
C861 0.040(3) 0.038(2) 0.027(2) 0.0023(19) 0.0008(19) 0.016(2)

loop_
_atom_type_symbol
_atom_type_description
_atom_type_scat_dispersion_real
_atom_type_scat_dispersion_imag
_atom_type_scat_source
C C 0.0033 0.0016 'International Tables Vol C Tables 4.2.6.8 and 6.1.1.4'
H H 0.0000 0.0000 'International Tables Vol C Tables 4.2.6.8 and 6.1.1.4'
N N 0.0061 0.0033 'International Tables Vol C Tables 4.2.6.8 and 6.1.1.4'
Fe Fe 0.3463 0.8444 'International Tables Vol C Tables 4.2.6.8 and 6.1.1.4'
Br Br -0.2901 2.4595 'International Tables Vol C Tables 4.2.6.8 and 6.1.1.4'

loop_
_geom_angle_atom_site_label_1
_geom_angle_atom_site_label_2
_geom_angle_atom_site_label_3
_geom_angle
N411 Fe2 N421 94.51(11)
N411 Fe2 Br1 111.20(8)
N421 Fe2 Br1 136.36(8)
N411 Fe2 Br2 134.29(8)
N421 Fe2 Br2 100.86(8)
Br1 Fe2 Br2 86.10(2)
N21 Fe1 N11 94.96(11)
N21 Fe1 Br2 122.47(8)
N11 Fe1 Br2 112.90(8)
N21 Fe1 Br1 118.08(8)
N11 Fe1 Br1 123.79(8)
Br2 Fe1 Br1 87.29(2)
Fe1 Br1 Fe2 93.05(2)
Fe1 Br2 Fe2 93.48(2)
C21 N11 C12 119.2(3)
C21 N11 Fe1 123.1(2)
C12 N11 Fe1 117.3(2)
C41 N21 C13 118.3(3)
C41 N21 Fe1 123.2(2)
C13 N21 Fe1 118.5(2)
C21 C11 H11A 109.5
C21 C11 H11B 109.5
H11A C11 H11B 109.5
C21 C11 H11C 109.5
H11A C11 H11C 109.5
H11B C11 H11C 109.5
N11 C21 C31 123.6(3)
N11 C21 C11 121.4(3)
C31 C21 C11 115.0(3)
C41 C31 C21 130.4(3)
C41 C31 H31A 114.8
C21 C31 H31A 114.8
N21 C41 C31 124.6(3)
N21 C41 C51 120.5(3)
C31 C41 C51 114.9(3)
C41 C51 H51A 109.5
C41 C51 H51B 109.5
H51A C51 H51B 109.5
C41 C51 H51C 109.5
H51A C51 H51C 109.5
H51B C51 H51C 109.5
C62 C12 C22 118.8(3)
C62 C12 N11 119.4(3)
C22 C12 N11 121.7(3)
C32 C22 C12 119.4(3)
C32 C22 C72 117.0(3)
C12 C22 C72 123.5(3)
C22 C32 C42 122.9(3)
C22 C32 H32A 118.6
C42 C32 H32A 118.6
C32 C42 C52 116.9(3)
C32 C42 C192 121.4(3)
C52 C42 C192 121.7(3)
C42 C52 C62 122.7(3)
C42 C52 H52A 118.6
C62 C52 H52A 118.6
C52 C62 C12 119.2(3)
C52 C62 C132 116.2(3)
C12 C62 C132 124.5(3)
C82 C72 C122 118.8(3)
C82 C72 C22 117.6(3)
C122 C72 C22 123.6(3)
C72 C82 C92 120.8(4)
C72 C82 H82A 119.6
C92 C82 H82A 119.6
C102 C92 C82 120.1(4)
C102 C92 H92A 120.0
C82 C92 H92A 120.0
C112 C102 C92 119.5(3)
C112 C102 H10A 120.2
C92 C102 H10A 120.2
C102 C112 C122 120.7(4)
C102 C112 H11D 119.6
C122 C112 H11D 119.6
C112 C122 C72 120.1(3)
C112 C122 H12A 119.9
C72 C122 H12A 119.9
C182 C132 C142 118.7(3)
C182 C132 C62 119.6(3)
C142 C132 C62 121.2(3)
C152 C142 C132 120.3(3)
C152 C142 H14A 119.9
C132 C142 H14A 119.9
C162 C152 C142 120.9(4)
C162 C152 H15A 119.5
C142 C152 H15A 119.5
C152 C162 C172 119.0(3)
C152 C162 H16A 120.5
C172 C162 H16A 120.5
C182 C172 C162 120.4(3)
C182 C172 H17A 119.8
C162 C172 H17A 119.8
C172 C182 C132 120.7(3)
C172 C182 H18A 119.6
C132 C182 H18A 119.6
C202 C192 C242 119.1(3)
C202 C192 C42 120.6(3)
C242 C192 C42 120.3(3)
C192 C202 C212 120.5(4)
C192 C202 H20A 119.8
C212 C202 H20A 119.8
C222 C212 C202 120.0(4)
C222 C212 H21A 120.0
C202 C212 H21A 120.0
C232 C222 C212 120.1(4)
C232 C222 H22A 119.9
C212 C222 H22A 119.9
C222 C232 C242 120.1(4)
C222 C232 H23A 120.0
C242 C232 H23A 120.0
C232 C242 C192 120.2(4)
C232 C242 H24A 119.9
C192 C242 H24A 119.9
C63 C13 C23 118.8(3)
C63 C13 N21 119.5(3)
C23 C13 N21 121.6(3)
C33 C23 C13 119.1(3)
C33 C23 C133 118.0(3)
C13 C23 C133 122.6(3)
C43 C33 C23 123.3(3)
C43 C33 H33A 118.4
C23 C33 H33A 118.4
C33 C43 C53 116.5(3)
C33 C43 C193 121.9(3)
C53 C43 C193 121.5(3)
C63 C53 C43 122.5(3)
C63 C53 H53A 118.8
C43 C53 H53A 118.8
C53 C63 C13 119.8(3)
C53 C63 C73 117.3(3)
C13 C63 C73 122.7(3)
C83 C73 C123 118.0(3)
C83 C73 C63 119.6(3)
C123 C73 C63 122.2(3)
C93 C83 C73 121.2(3)
C93 C83 H83A 119.4
C73 C83 H83A 119.4
C103 C93 C83 120.1(4)
C103 C93 H93A 120.0
C83 C93 H93A 120.0
C93 C103 C113 119.9(4)
C93 C103 H10B 120.1
C113 C103 H10B 120.1
C123 C113 C103 120.2(4)
C123 C113 H11E 119.9
C103 C113 H11E 119.9
C113 C123 C73 120.6(4)
C113 C123 H12B 119.7
C73 C123 H12B 119.7
C143 C133 C183 118.4(3)
C143 C133 C23 124.6(3)
C183 C133 C23 116.9(3)
C153 C143 C133 120.5(4)
C153 C143 H14B 119.8
C133 C143 H14B 119.8
C143 C153 C163 120.9(4)
C143 C153 H15B 119.6
C163 C153 H15B 119.6
C173 C163 C153 119.3(4)
C173 C163 H16B 120.4
C153 C163 H16B 120.4
C163 C173 C183 120.5(4)
C163 C173 H17B 119.7
C183 C173 H17B 119.7
C173 C183 C133 120.4(4)
C173 C183 H18B 119.8
C133 C183 H18B 119.8
C203 C193 C243 117.4(3)
C203 C193 C43 122.1(3)
C243 C193 C43 120.5(3)
C193 C203 C213 121.8(4)
C193 C203 H20B 119.1
C213 C203 H20B 119.1
C223 C213 C203 120.0(4)
C223 C213 H21B 120.0
C203 C213 H21B 120.0
C213 C223 C233 119.8(4)
C213 C223 H22B 120.1
C233 C223 H22B 120.1
C243 C233 C223 119.9(4)
C243 C233 H23B 120.1
C223 C233 H23B 120.1
C233 C243 C193 121.0(4)
C233 C243 H24B 119.5
C193 C243 H24B 119.5
C421 N411 C412 117.5(3)
C421 N411 Fe2 122.5(2)
C412 N411 Fe2 120.0(2)
C441 N421 C413 117.1(3)
C441 N421 Fe2 124.0(2)
C413 N421 Fe2 118.8(2)
C421 C411 H41A 109.5
C421 C411 H41B 109.5
H41A C411 H41B 109.5
C421 C411 H41C 109.5
H41A C411 H41C 109.5
H41B C411 H41C 109.5
N411 C421 C431 125.5(3)
N411 C421 C411 120.0(3)
C431 C421 C411 114.5(3)
C421 C431 C441 130.0(3)
C421 C431 H43A 115.0
C441 C431 H43A 115.0
N421 C441 C431 123.3(3)
N421 C441 C451 120.7(3)
C431 C441 C451 116.0(3)
C441 C451 H45A 109.5
C441 C451 H45B 109.5
H45A C451 H45B 109.5
C441 C451 H45C 109.5
H45A C451 H45C 109.5
H45B C451 H45C 109.5
C422 C412 C462 118.5(3)
C422 C412 N411 119.9(3)
C462 C412 N411 121.6(3)
C432 C422 C412 119.9(3)
C432 C422 C472 117.7(3)
C412 C422 C472 122.4(3)
C442 C432 C422 122.4(3)
C442 C432 H43B 118.8
C422 C432 H43B 118.8
C452 C442 C432 116.7(3)
C452 C442 C592 121.1(3)
C432 C442 C592 122.2(3)
C442 C452 C462 123.1(3)
C442 C452 H45D 118.4
C462 C452 H45D 118.4
C452 C462 C412 119.2(3)
C452 C462 C532 115.9(3)
C412 C462 C532 124.7(3)
C482 C472 C522 118.0(3)
C482 C472 C422 121.6(3)
C522 C472 C422 120.1(3)
C472 C482 C492 121.3(4)
C472 C482 H48A 119.4
C492 C482 H48A 119.4
C502 C492 C482 119.9(4)
C502 C492 H49A 120.0
C482 C492 H49A 120.0
C512 C502 C492 119.0(4)
C512 C502 H50A 120.5
C492 C502 H50A 120.5
C502 C512 C522 120.7(4)
C502 C512 H51D 119.7
C522 C512 H51D 119.7
C472 C522 C512 121.0(4)
C472 C522 H52B 119.5
C512 C522 H52B 119.5
C582 C532 C542 118.0(3)
C582 C532 C462 123.6(3)
C542 C532 C462 117.9(3)
C552 C542 C532 121.5(3)
C552 C542 H54A 119.2
C532 C542 H54A 119.2
C562 C552 C542 119.5(3)
C562 C552 H55A 120.2
C542 C552 H55A 120.2
C552 C562 C572 119.9(3)
C552 C562 H56A 120.0
C572 C562 H56A 120.0
C562 C572 C582 120.2(4)
C562 C572 H57A 119.9
C582 C572 H57A 119.9
C532 C582 C572 120.8(3)
C532 C582 H58A 119.6
C572 C582 H58A 119.6
C602 C592 C642 116.7(3)
C602 C592 C442 121.9(3)
C642 C592 C442 121.4(3)
C612 C602 C592 121.8(4)
C612 C602 H60A 119.1
C592 C602 H60A 119.1
C602 C612 C622 119.6(4)
C602 C612 H61A 120.2
C622 C612 H61A 120.2
C632 C622 C612 119.8(4)
C632 C622 H62A 120.1
C612 C622 H62A 120.1
C642 C632 C622 120.1(4)
C642 C632 H63A 119.9
C622 C632 H63A 119.9
C632 C642 C592 121.9(4)
C632 C642 H64A 119.0
C592 C642 H64A 119.0
C423 C413 C463 119.9(3)
C423 C413 N421 118.8(3)
C463 C413 N421 121.3(3)
C433 C423 C413 119.7(3)
C433 C423 C473 117.7(3)
C413 C423 C473 122.6(3)
C443 C433 C423 121.8(3)
C443 C433 H43C 119.1
C423 C433 H43C 119.1
C433 C443 C453 117.7(3)
C433 C443 C593 120.1(3)
C453 C443 C593 122.1(3)
C443 C453 C463 122.9(3)
C443 C453 H45E 118.5
C463 C453 H45E 118.5
C453 C463 C413 117.7(3)
C453 C463 C533 118.1(3)
C413 C463 C533 124.1(3)
C523 C473 C483 117.6(3)
C523 C473 C423 119.7(3)
C483 C473 C423 122.7(3)
C493 C483 C473 120.6(4)
C493 C483 H48B 119.7
C473 C483 H48B 119.7
C503 C493 C483 120.9(4)
C503 C493 H49B 119.5
C483 C493 H49B 119.5
C493 C503 C513 119.3(3)
C493 C503 H50B 120.4
C513 C503 H50B 120.4
C523 C513 C503 120.1(4)
C523 C513 H51E 120.0
C503 C513 H51E 120.0
C513 C523 C473 121.5(3)
C513 C523 H52C 119.3
C473 C523 H52C 119.3
C543 C533 C583 117.6(3)
C543 C533 C463 124.0(3)
C583 C533 C463 118.4(3)
C553 C543 C533 120.6(3)
C553 C543 H54B 119.7
C533 C543 H54B 119.7
C563 C553 C543 120.8(3)
C563 C553 H55B 119.6
C543 C553 H55B 119.6
C573 C563 C553 119.2(3)
C573 C563 H56B 120.4
C553 C563 H56B 120.4
C583 C573 C563 120.5(3)
C583 C573 H57B 119.7
C563 C573 H57B 119.7
C573 C583 C533 121.3(3)
C573 C583 H58B 119.4
C533 C583 H58B 119.4
C643 C593 C603 118.3(3)
C643 C593 C443 120.5(3)
C603 C593 C443 121.1(3)
C613 C603 C593 120.2(4)
C613 C603 H60B 119.9
C593 C603 H60B 119.9
C623 C613 C603 120.9(4)
C623 C613 H61B 119.6
C603 C613 H61B 119.6
C633 C623 C613 119.6(4)
C633 C623 H62B 120.2
C613 C623 H62B 120.2
C623 C633 C643 119.5(4)
C623 C633 H63B 120.2
C643 C633 H63B 120.2
C593 C643 C633 121.5(3)
C593 C643 H64B 119.3
C633 C643 H64B 119.3
C761 C711 C721 119.7(5)
C761 C711 H71A 120.1
C721 C711 H71A 120.1
C711 C721 C731 119.9(5)
C711 C721 H72A 120.0
C731 C721 H72A 120.0
C721 C731 C741 119.7(5)
C721 C731 H73A 120.1
C741 C731 H73A 120.1
C751 C741 C731 120.0(5)
C751 C741 H74A 120.0
C731 C741 H74A 120.0
C741 C751 C761 119.8(5)
C741 C751 H75A 120.1
C761 C751 H75A 120.1
C711 C761 C751 120.8(5)
C711 C761 H76A 119.6
C751 C761 H76A 119.6
C821 C811 C861 119.5(4)
C821 C811 H81A 120.2
C861 C811 H81A 120.2
C831 C821 C811 119.5(4)
C831 C821 H82B 120.3
C811 C821 H82B 120.3
C821 C831 C841 121.2(4)
C821 C831 H83B 119.4
C841 C831 H83B 119.4
C831 C841 C851 119.9(4)
C831 C841 H84A 120.1
C851 C841 H84A 120.1
C861 C851 C841 119.6(4)
C861 C851 H85A 120.2
C841 C851 H85A 120.2
C851 C861 C811 120.3(4)
C851 C861 H86A 119.9
C811 C861 H86A 119.9

loop_
_geom_bond_atom_site_label_1
_geom_bond_atom_site_label_2
_geom_bond_distance
Fe2 N411 2.022(3)
Fe2 N421 2.026(3)
Fe2 Br1 2.5420(6)
Fe2 Br2 2.5500(7)
Fe1 N21 2.007(3)
Fe1 N11 2.017(3)
Fe1 Br2 2.5050(6)
Fe1 Br1 2.5311(7)
N11 C21 1.335(4)
N11 C12 1.430(4)
N21 C41 1.329(4)
N21 C13 1.440(4)
C11 C21 1.501(5)
C11 H11A 0.9800
C11 H11B 0.9800
C11 H11C 0.9800
C21 C31 1.406(5)
C31 C41 1.385(5)
C31 H31A 0.9500
C41 C51 1.522(5)
C51 H51A 0.9800
C51 H51B 0.9800
C51 H51C 0.9800
C12 C62 1.412(4)
C12 C22 1.412(5)
C22 C32 1.388(5)
C22 C72 1.502(5)
C32 C42 1.389(5)
C32 H32A 0.9500
C42 C52 1.393(4)
C42 C192 1.487(5)
C52 C62 1.394(5)
C52 H52A 0.9500
C62 C132 1.497(4)
C72 C82 1.386(5)
C72 C122 1.389(5)
C82 C92 1.389(5)
C82 H82A 0.9500
C92 C102 1.379(6)
C92 H92A 0.9500
C102 C112 1.377(5)
C102 H10A 0.9500
C112 C122 1.388(5)
C112 H11D 0.9500
C122 H12A 0.9500
C132 C182 1.387(5)
C132 C142 1.392(5)
C142 C152 1.386(5)
C142 H14A 0.9500
C152 C162 1.379(5)
C152 H15A 0.9500
C162 C172 1.388(5)
C162 H16A 0.9500
C172 C182 1.387(5)
C172 H17A 0.9500
C182 H18A 0.9500
C192 C202 1.386(5)
C192 C242 1.397(5)
C202 C212 1.387(5)
C202 H20A 0.9500
C212 C222 1.383(6)
C212 H21A 0.9500
C222 C232 1.379(6)
C222 H22A 0.9500
C232 C242 1.388(5)
C232 H23A 0.9500
C242 H24A 0.9500
C13 C63 1.397(5)
C13 C23 1.409(5)
C23 C33 1.389(5)
C23 C133 1.494(5)
C33 C43 1.380(5)
C33 H33A 0.9500
C43 C53 1.398(5)
C43 C193 1.490(5)
C53 C63 1.387(5)
C53 H53A 0.9500
C63 C73 1.495(5)
C73 C83 1.384(5)
C73 C123 1.400(5)
C83 C93 1.382(5)
C83 H83A 0.9500
C93 C103 1.369(5)
C93 H93A 0.9500
C103 C113 1.385(6)
C103 H10B 0.9500
C113 C123 1.377(5)
C113 H11E 0.9500
C123 H12B 0.9500
C133 C143 1.384(5)
C133 C183 1.410(5)
C143 C153 1.376(5)
C143 H14B 0.9500
C153 C163 1.385(5)
C153 H15B 0.9500
C163 C173 1.376(5)
C163 H16B 0.9500
C173 C183 1.377(5)
C173 H17B 0.9500
C183 H18B 0.9500
C193 C203 1.377(5)
C193 C243 1.406(5)
C203 C213 1.389(5)
C203 H20B 0.9500
C213 C223 1.369(5)
C213 H21B 0.9500
C223 C233 1.388(6)
C223 H22B 0.9500
C233 C243 1.383(5)
C233 H23B 0.9500
C243 H24B 0.9500
N411 C421 1.330(4)
N411 C412 1.439(4)
N421 C441 1.336(4)
N421 C413 1.436(4)
C411 C421 1.528(5)
C411 H41A 0.9800
C411 H41B 0.9800
C411 H41C 0.9800
C421 C431 1.398(5)
C431 C441 1.399(5)
C431 H43A 0.9500
C441 C451 1.506(5)
C451 H45A 0.9800
C451 H45B 0.9800
C451 H45C 0.9800
C412 C422 1.406(5)
C412 C462 1.414(5)
C422 C432 1.394(5)
C422 C472 1.497(5)
C432 C442 1.393(5)
C432 H43B 0.9500
C442 C452 1.389(5)
C442 C592 1.467(5)
C452 C462 1.390(5)
C452 H45D 0.9500
C462 C532 1.498(5)
C472 C482 1.378(5)
C472 C522 1.378(5)
C482 C492 1.394(5)
C482 H48A 0.9500
C492 C502 1.382(6)
C492 H49A 0.9500
C502 C512 1.369(5)
C502 H50A 0.9500
C512 C522 1.389(5)
C512 H51D 0.9500
C522 H52B 0.9500
C532 C582 1.385(5)
C532 C542 1.398(5)
C542 C552 1.385(5)
C542 H54A 0.9500
C552 C562 1.382(5)
C552 H55A 0.9500
C562 C572 1.383(5)
C562 H56A 0.9500
C572 C582 1.394(5)
C572 H57A 0.9500
C582 H58A 0.9500
C592 C602 1.400(5)
C592 C642 1.402(5)
C602 C612 1.385(5)
C602 H60A 0.9500
C612 C622 1.390(5)
C612 H61A 0.9500
C622 C632 1.379(5)
C622 H62A 0.9500
C632 C642 1.377(5)
C632 H63A 0.9500
C642 H64A 0.9500
C413 C423 1.398(5)
C413 C463 1.413(5)
C423 C433 1.390(5)
C423 C473 1.489(4)
C433 C443 1.385(5)
C433 H43C 0.9500
C443 C453 1.388(5)
C443 C593 1.494(5)
C453 C463 1.402(5)
C453 H45E 0.9500
C463 C533 1.492(5)
C473 C523 1.391(5)
C473 C483 1.395(5)
C483 C493 1.383(5)
C483 H48B 0.9500
C493 C503 1.370(5)
C493 H49B 0.9500
C503 C513 1.384(5)
C503 H50B 0.9500
C513 C523 1.379(5)
C513 H51E 0.9500
C523 H52C 0.9500
C533 C543 1.392(5)
C533 C583 1.403(5)
C543 C553 1.388(5)
C543 H54B 0.9500
C553 C563 1.380(5)
C553 H55B 0.9500
C563 C573 1.376(5)
C563 H56B 0.9500
C573 C583 1.373(5)
C573 H57B 0.9500
C583 H58B 0.9500
C593 C643 1.387(5)
C593 C603 1.392(5)
C603 C613 1.385(5)
C603 H60B 0.9500
C613 C623 1.382(5)
C613 H61B 0.9500
C623 C633 1.381(5)
C623 H62B 0.9500
C633 C643 1.390(5)
C633 H63B 0.9500
C643 H64B 0.9500
C711 C761 1.362(7)
C711 C721 1.370(7)
C711 H71A 0.9500
C721 C731 1.377(7)
C721 H72A 0.9500
C731 C741 1.377(7)
C731 H73A 0.9500
C741 C751 1.363(7)
C741 H74A 0.9500
C751 C761 1.368(6)
C751 H75A 0.9500
C761 H76A 0.9500
C811 C821 1.392(6)
C811 C861 1.393(6)
C811 H81A 0.9500
C821 C831 1.363(6)
C821 H82B 0.9500
C831 C841 1.374(6)
C831 H83B 0.9500
C841 C851 1.386(5)
C841 H84A 0.9500
C851 C861 1.373(6)
C851 H85A 0.9500
C861 H86A 0.9500

loop_
_geom_torsion_atom_site_label_1
_geom_torsion_atom_site_label_2
_geom_torsion_atom_site_label_3
_geom_torsion_atom_site_label_4
_geom_torsion
N21 Fe1 Br1 Fe2 128.01(9)
N11 Fe1 Br1 Fe2 -113.63(10)
Br2 Fe1 Br1 Fe2 2.29(2)
N411 Fe2 Br1 Fe1 134.16(9)
N421 Fe2 Br1 Fe1 -103.91(12)
Br2 Fe2 Br1 Fe1 -2.25(2)
N21 Fe1 Br2 Fe2 -124.18(10)
N11 Fe1 Br2 Fe2 123.49(9)
Br1 Fe1 Br2 Fe2 -2.28(2)
N411 Fe2 Br2 Fe1 -113.82(11)
N421 Fe2 Br2 Fe1 138.79(8)
Br1 Fe2 Br2 Fe1 2.27(2)
N21 Fe1 N11 C21 -3.4(3)
Br2 Fe1 N11 C21 125.0(2)
Br1 Fe1 N11 C21 -132.2(2)
N21 Fe1 N11 C12 -176.8(2)
Br2 Fe1 N11 C12 -48.4(2)
Br1 Fe1 N11 C12 54.4(2)
N11 Fe1 N21 C41 0.5(3)
Br2 Fe1 N21 C41 -120.7(2)
Br1 Fe1 N21 C41 133.2(2)
N11 Fe1 N21 C13 -176.6(2)
Br2 Fe1 N21 C13 62.2(2)
Br1 Fe1 N21 C13 -43.9(3)
C12 N11 C21 C31 177.8(3)
Fe1 N11 C21 C31 4.5(4)
C12 N11 C21 C11 -3.1(4)
Fe1 N11 C21 C11 -176.4(2)
N11 C21 C31 C41 -2.1(6)
C11 C21 C31 C41 178.8(3)
C13 N21 C41 C31 178.7(3)
Fe1 N21 C41 C31 1.6(5)
C13 N21 C41 C51 -1.8(5)
Fe1 N21 C41 C51 -178.9(2)
C21 C31 C41 N21 -1.4(6)
C21 C31 C41 C51 179.1(3)
C21 N11 C12 C62 111.2(4)
Fe1 N11 C12 C62 -75.1(3)
C21 N11 C12 C22 -70.7(4)
Fe1 N11 C12 C22 103.0(3)
C62 C12 C22 C32 4.3(5)
N11 C12 C22 C32 -173.7(3)
C62 C12 C22 C72 -171.8(3)
N11 C12 C22 C72 10.1(5)
C12 C22 C32 C42 -1.8(5)
C72 C22 C32 C42 174.5(3)
C22 C32 C42 C52 -1.8(5)
C22 C32 C42 C192 179.1(3)
C32 C42 C52 C62 3.0(5)
C192 C42 C52 C62 -177.9(3)
C42 C52 C62 C12 -0.5(5)
C42 C52 C62 C132 -176.0(3)
C22 C12 C62 C52 -3.2(5)
N11 C12 C62 C52 174.9(3)
C22 C12 C62 C132 171.9(3)
N11 C12 C62 C132 -10.0(5)
C32 C22 C72 C82 -50.0(5)
C12 C22 C72 C82 126.2(4)
C32 C22 C72 C122 126.6(4)
C12 C22 C72 C122 -57.2(5)
C122 C72 C82 C92 -0.6(5)
C22 C72 C82 C92 176.2(3)
C72 C82 C92 C102 0.0(6)
C82 C92 C102 C112 0.6(6)
C92 C102 C112 C122 -0.7(6)
C102 C112 C122 C72 0.2(6)
C82 C72 C122 C112 0.5(5)
C22 C72 C122 C112 -176.1(3)
C52 C62 C132 C182 -52.2(4)
C12 C62 C132 C182 132.5(4)
C52 C62 C132 C142 119.7(4)
C12 C62 C132 C142 -55.5(5)
C182 C132 C142 C152 1.2(5)
C62 C132 C142 C152 -170.9(3)
C132 C142 C152 C162 -1.3(5)
C142 C152 C162 C172 0.5(6)
C152 C162 C172 C182 0.4(6)
C162 C172 C182 C132 -0.5(6)
C142 C132 C182 C172 -0.3(5)
C62 C132 C182 C172 171.9(3)
C32 C42 C192 C202 -45.4(5)
C52 C42 C192 C202 135.6(4)
C32 C42 C192 C242 134.6(4)
C52 C42 C192 C242 -44.4(5)
C242 C192 C202 C212 0.3(5)
C42 C192 C202 C212 -179.7(3)
C192 C202 C212 C222 -0.5(6)
C202 C212 C222 C232 -0.2(6)
C212 C222 C232 C242 1.0(6)
C222 C232 C242 C192 -1.3(6)
C202 C192 C242 C232 0.6(5)
C42 C192 C242 C232 -179.4(3)
C41 N21 C13 C63 104.4(4)
Fe1 N21 C13 C63 -78.3(3)
C41 N21 C13 C23 -74.7(4)
Fe1 N21 C13 C23 102.5(3)
C63 C13 C23 C33 2.8(5)
N21 C13 C23 C33 -178.1(3)
C63 C13 C23 C133 -170.0(3)
N21 C13 C23 C133 9.1(5)
C13 C23 C33 C43 -1.9(5)
C133 C23 C33 C43 171.2(3)
C23 C33 C43 C53 0.6(5)
C23 C33 C43 C193 -177.1(3)
C33 C43 C53 C63 -0.3(5)
C193 C43 C53 C63 177.4(3)
C43 C53 C63 C13 1.2(5)
C43 C53 C63 C73 -174.0(3)
C23 C13 C63 C53 -2.4(5)
N21 C13 C63 C53 178.4(3)
C23 C13 C63 C73 172.5(3)
N21 C13 C63 C73 -6.6(5)
C53 C63 C73 C83 -63.0(5)
C13 C63 C73 C83 121.9(4)
C53 C63 C73 C123 112.4(4)
C13 C63 C73 C123 -62.6(5)
C123 C73 C83 C93 -0.2(6)
C63 C73 C83 C93 175.4(4)
C73 C83 C93 C103 -1.7(6)
C83 C93 C103 C113 1.6(6)
C93 C103 C113 C123 0.4(6)
C103 C113 C123 C73 -2.4(6)
C83 C73 C123 C113 2.2(5)
C63 C73 C123 C113 -173.3(3)
C33 C23 C133 C143 136.0(4)
C13 C23 C133 C143 -51.2(5)
C33 C23 C133 C183 -45.7(4)
C13 C23 C133 C183 127.1(4)
C183 C133 C143 C153 0.5(5)
C23 C133 C143 C153 178.7(3)
C133 C143 C153 C163 -1.4(5)
C143 C153 C163 C173 1.0(5)
C153 C163 C173 C183 0.4(6)
C163 C173 C183 C133 -1.4(6)
C143 C133 C183 C173 0.9(5)
C23 C133 C183 C173 -177.5(3)
C33 C43 C193 C203 -158.3(4)
C53 C43 C193 C203 24.2(5)
C33 C43 C193 C243 22.9(5)
C53 C43 C193 C243 -154.7(4)
C243 C193 C203 C213 -2.3(6)
C43 C193 C203 C213 178.8(3)
C193 C203 C213 C223 1.0(6)
C203 C213 C223 C233 0.9(6)
C213 C223 C233 C243 -1.5(6)
C223 C233 C243 C193 0.2(6)
C203 C193 C243 C233 1.7(6)
C43 C193 C243 C233 -179.4(3)
N421 Fe2 N411 C421 0.1(3)
Br1 Fe2 N411 C421 144.1(2)
Br2 Fe2 N411 C421 -109.9(3)
N421 Fe2 N411 C412 178.7(2)
Br1 Fe2 N411 C412 -37.3(3)
Br2 Fe2 N411 C412 68.8(3)
N411 Fe2 N421 C441 3.2(3)
Br1 Fe2 N421 C441 -124.2(2)
Br2 Fe2 N421 C441 140.0(3)
N411 Fe2 N421 C413 -179.2(2)
Br1 Fe2 N421 C413 53.3(3)
Br2 Fe2 N421 C413 -42.5(2)
C412 N411 C421 C431 178.4(3)
Fe2 N411 C421 C431 -2.9(5)
C412 N411 C421 C411 -2.4(5)
Fe2 N411 C421 C411 176.3(2)
N411 C421 C431 C441 3.2(6)
C411 C421 C431 C441 -176.0(4)
C413 N421 C441 C431 178.5(3)
Fe2 N421 C441 C431 -4.0(5)
C413 N421 C441 C451 -2.4(5)
Fe2 N421 C441 C451 175.1(2)
C421 C431 C441 N421 0.7(6)
C421 C431 C441 C451 -178.4(3)
C421 N411 C412 C422 98.4(4)
Fe2 N411 C412 C422 -80.3(3)
C421 N411 C412 C462 -80.8(4)
Fe2 N411 C412 C462 100.4(3)
C462 C412 C422 C432 -3.4(5)
N411 C412 C422 C432 177.4(3)
C462 C412 C422 C472 175.8(3)
N411 C412 C422 C472 -3.4(5)
C412 C422 C432 C442 -0.2(5)
C472 C422 C432 C442 -179.5(3)
C422 C432 C442 C452 3.7(5)
C422 C432 C442 C592 -175.0(3)
C432 C442 C452 C462 -3.8(5)
C592 C442 C452 C462 175.0(3)
C442 C452 C462 C412 0.3(5)
C442 C452 C462 C532 175.9(3)
C422 C412 C462 C452 3.4(5)
N411 C412 C462 C452 -177.4(3)
C422 C412 C462 C532 -171.9(3)
N411 C412 C462 C532 7.3(5)
C432 C422 C472 C482 84.5(5)
C412 C422 C472 C482 -94.7(5)
C432 C422 C472 C522 -89.7(4)
C412 C422 C472 C522 91.1(4)
C522 C472 C482 C492 -0.5(6)
C422 C472 C482 C492 -174.8(4)
C472 C482 C492 C502 -0.1(7)
C482 C492 C502 C512 -0.3(6)
C492 C502 C512 C522 1.3(6)
C482 C472 C522 C512 1.5(6)
C422 C472 C522 C512 175.9(3)
C502 C512 C522 C472 -1.9(6)
C452 C462 C532 C582 111.2(4)
C412 C462 C532 C582 -73.4(5)
C452 C462 C532 C542 -60.4(4)
C412 C462 C532 C542 115.0(4)
C582 C532 C542 C552 0.2(5)
C462 C532 C542 C552 172.3(3)
C532 C542 C552 C562 -1.3(5)
C542 C552 C562 C572 1.1(5)
C552 C562 C572 C582 0.2(6)
C542 C532 C582 C572 1.1(5)
C462 C532 C582 C572 -170.5(3)
C562 C572 C582 C532 -1.3(6)
C452 C442 C592 C602 148.5(3)
C432 C442 C592 C602 -32.8(5)
C452 C442 C592 C642 -33.3(5)
C432 C442 C592 C642 145.4(4)
C642 C592 C602 C612 -0.1(5)
C442 C592 C602 C612 178.1(3)
C592 C602 C612 C622 0.6(6)
C602 C612 C622 C632 -0.5(6)
C612 C622 C632 C642 -0.1(6)
C622 C632 C642 C592 0.6(6)
C602 C592 C642 C632 -0.5(5)
C442 C592 C642 C632 -178.7(3)
C441 N421 C413 C423 107.5(4)
Fe2 N421 C413 C423 -70.2(4)
C441 N421 C413 C463 -72.9(4)
Fe2 N421 C413 C463 109.4(3)
C463 C413 C423 C433 2.5(5)
N421 C413 C423 C433 -177.9(3)
C463 C413 C423 C473 -177.9(3)
N421 C413 C423 C473 1.7(5)
C413 C423 C433 C443 -2.9(5)
C473 C423 C433 C443 177.4(3)
C423 C433 C443 C453 0.4(5)
C423 C433 C443 C593 -176.2(3)
C433 C443 C453 C463 2.7(5)
C593 C443 C453 C463 179.2(3)
C443 C453 C463 C413 -3.1(5)
C443 C453 C463 C533 174.2(3)
C423 C413 C463 C453 0.4(5)
N421 C413 C463 C453 -179.2(3)
C423 C413 C463 C533 -176.7(3)
N421 C413 C463 C533 3.7(5)
C433 C423 C473 C523 -51.4(5)
C413 C423 C473 C523 128.9(4)
C433 C423 C473 C483 125.7(4)
C413 C423 C473 C483 -53.9(5)
C523 C473 C483 C493 1.7(5)
C423 C473 C483 C493 -175.4(3)
C473 C483 C493 C503 -2.1(6)
C483 C493 C503 C513 0.6(6)
C493 C503 C513 C523 1.3(6)
C503 C513 C523 C473 -1.6(6)
C483 C473 C523 C513 0.1(5)
C423 C473 C523 C513 177.4(3)
C453 C463 C533 C543 140.1(3)
C413 C463 C533 C543 -42.8(5)
C453 C463 C533 C583 -41.0(5)
C413 C463 C533 C583 136.1(4)
C583 C533 C543 C553 -0.3(5)
C463 C533 C543 C553 178.6(3)
C533 C543 C553 C563 1.0(6)
C543 C553 C563 C573 0.2(6)
C553 C563 C573 C583 -2.0(6)
C563 C573 C583 C533 2.7(6)
C543 C533 C583 C573 -1.5(5)
C463 C533 C583 C573 179.5(3)
C433 C443 C593 C643 -57.3(5)
C453 C443 C593 C643 126.3(4)
C433 C443 C593 C603 121.1(4)
C453 C443 C593 C603 -55.3(5)
C643 C593 C603 C613 2.1(5)
C443 C593 C603 C613 -176.3(3)
C593 C603 C613 C623 -0.9(6)
C603 C613 C623 C633 -0.7(6)
C613 C623 C633 C643 1.2(6)
C603 C593 C643 C633 -1.7(5)
C443 C593 C643 C633 176.8(3)
C623 C633 C643 C593 0.0(6)
C761 C711 C721 C731 -0.7(8)
C711 C721 C731 C741 -0.3(8)
C721 C731 C741 C751 0.8(8)
C731 C741 C751 C761 -0.4(8)
C721 C711 C761 C751 1.2(8)
C741 C751 C761 C711 -0.6(8)
C861 C811 C821 C831 -0.3(6)
C811 C821 C831 C841 -0.4(6)
C821 C831 C841 C851 0.4(6)
C831 C841 C851 C861 0.3(6)
C841 C851 C861 C811 -1.0(6)
C821 C811 C861 C851 1.0(6)
